data_1535921
loop_
_publ_author_name
'Naruke, H.'
'Yamase, T.'

_publ_section_title
;
 Crystallization and structural characterization of two europium
 molybdates, Eu4 Mo7 O27 and Eu6 Mo10 O39
;
_journal_name_full 'Journal of Solid State Chemistry'
_journal_page_first 85
_journal_page_last 92
_journal_volume 161
_journal_year 2001
_chemical_formula_sum 'Eu4 Mo7 O27'
_chemical_name_systematic 'Eu4 (Mo7 O27)'
_space_group_IT_number 15
_symmetry_space_group_name_Hall '-C 2yc'
_symmetry_space_group_name_H-M 'C 1 2/c 1'
_cell_angle_alpha 90
_cell_angle_beta 105.174
_cell_angle_gamma 90
_cell_formula_units_Z 8
_cell_length_a 23.031
_cell_length_b 14.72
_cell_length_c 14.4097
_cell_volume 4714.805
_citation_journal_id_ASTM JSSCBI
_cod_data_source_file Naruke_JSSCBI_2001_282.cif
_cod_data_source_block Eu4Mo7O27
_cod_original_cell_volume 4714.806
_cod_database_code 1535921

loop_
_symmetry_equiv_pos_as_xyz
x,y,z
-x,y,-z+1/2
-x,-y,-z
x,-y,z-1/2
x+1/2,y+1/2,z
-x+1/2,y+1/2,-z+1/2
-x+1/2,-y+1/2,-z
x+1/2,-y+1/2,z-1/2

loop_
_atom_site_label
_atom_site_type_symbol
_atom_site_fract_x
_atom_site_fract_y
_atom_site_fract_z
_atom_site_occupancy
_atom_site_U_iso_or_equiv
O12 O-2 0.1951 0.0475 0.157 1 0.0
O13 O-2 0.0079 0.9337 0.1208 1 0.0
O3 O-2 0.5899 0.9548 -0.026 1 0.0
O17 O-2 0.5158 0.7978 -0.129 1 0.0
O8 O-2 0.3992 0.7004 0.2331 1 0.0
O15 O-2 0.704 0.7152 -0.0661 1 0.0
Mo7 Mo+6 0.56198 0.69459 0.14559 1 0.0
O25 O-2 0.1944 0.8493 0.0782 1 0.0
Mo1 Mo+6 0.2554 0.8015 0.16578 1 0.0
O14 O-2 0.2455 0.7164 0.26 1 0.0
O2 O-2 0.5895 0.7851 0.0862 1 0.0
O1 O-2 0.5794 0.9753 0.2875 1 0.0
Mo2 Mo+6 0.23021 0.88062 0.38732 1 0.0
O26 O-2 0.0931 0.9506 -0.0242 1 0.0
Mo4 Mo+6 0.56998 0.05418 -0.10035 1 0.0
O16 O-2 0.6955 0.9029 -0.1156 1 0.0
O19 O-2 0.5048 0.9174 0.1113 1 0.0
O4 O-2 0.6009 0.7924 -0.2347 1 0.0
Mo6 Mo+6 0.06123 0.69609 0.14481 1 0.0
O23 O-2 0.6875 0.8764 0.2856 1 0.0
O20 O-2 0.577 0.0892 0.1031 1 0.0
O21 O-2 0.4847 0.7069 0.1294 1 0.0
O18 O-2 0.6885 0.8738 0.0812 1 0.0
Mo3 Mo+6 0.23507 0.59812 0.29796 1 0.0
Eu4 Eu+3 0.38039 0.69446 0.06576 1 0.0
O6 O-2 0.1994 0.8794 0.2573 1 0.0
Eu2 Eu+3 0.62224 0.80716 -0.06347 1 0.0
O10 O-2 0.087 0.9738 0.2904 1 0.0
O9 O-2 0.0745 0.088 0.1022 1 0.0
O22 O-2 0.6957 0.0392 0.1977 1 0.0
O27 O-2 0.2052 0.9763 0.4308 1 0.0
Eu1 Eu+3 0.11468 0.94183 0.14515 1 0.0
Eu3 Eu+3 0.61104 0.94064 0.14556 1 0.0
Mo5 Mo+6 -0.06871 0.95043 0.10161 1 0.0
O11 O-2 0.0863 0.7872 0.0819 1 0.0
O7 O-2 0.3852 0.8492 0.0606 1 0.0
O5 O-2 0.6001 0.6536 -0.0594 1 0.0
O24 O-2 0.2857 0.7282 0.0975 1 0.0
